data_7702219
loop_
_publ_author_name
'Gu, Jin-Zhong'
'Cai, Yan'
'Wen, Min'
'Shi, Zi-Fa'
'Kirillov, Alexander M.'

_publ_section_title
;
 A new series of Cd(ii) metal-organic architectures driven by soft
 ether-bridged tricarboxylate spacers: synthesis, structural and
 topological versatility, and photocatalytic properties.
;
_journal_issue 40
_journal_name_full 'Dalton transactions (Cambridge, England : 2003)'
_journal_page_first 14327
_journal_page_last 14339
_journal_paper_doi 10.1039/c8dt02467g
_journal_volume 47
_journal_year 2018
_chemical_formula_sum 'C60 H50 Cd3 N6 O20'
_chemical_formula_weight 1512.26
_space_group_crystal_system monoclinic
_space_group_IT_number 15
_space_group_name_Hall '-C 2yc'
_space_group_name_H-M_alt 'C 1 2/c 1'
_atom_sites_solution_hydrogens mixed
_audit_creation_method SHELXL-2014/7
_audit_update_record
;
2018-08-04 deposited with the CCDC.
2018-08-20 downloaded from the CCDC.
;
_cell_angle_alpha 90
_cell_angle_beta 92.884(3)
_cell_angle_gamma 90
_cell_formula_units_Z 4
_cell_length_a 17.0207(6)
_cell_length_b 21.6104(6)
_cell_length_c 17.5387(5)
_cell_measurement_reflns_used 12645
_cell_measurement_temperature 293(2)
_cell_measurement_theta_max 25.050
_cell_measurement_theta_min 3.255
_cell_volume 6443.0(3)
_computing_cell_refinement 'Bruker SAINT'
_computing_data_collection 'Bruker APEX2'
_computing_data_reduction 'Bruker SAINT'
_computing_molecular_graphics 'Bruker SHELXTL'
_computing_publication_material 'Bruker SHELXTL'
_computing_structure_refinement 'SHELXL-2014/7 (Sheldrick, 2014)'
_computing_structure_solution 'SHELXL-2014/7 (Sheldrick, 2014)'
_diffrn_ambient_temperature 293(2)
_diffrn_measured_fraction_theta_full 0.998
_diffrn_measured_fraction_theta_max 0.998
_diffrn_measurement_device_type 'Bruker APE-II CCD'
_diffrn_measurement_method '\f and \w scans'
_diffrn_radiation_type MoK\a
_diffrn_radiation_wavelength 0.71073
_diffrn_reflns_av_R_equivalents 0.0675
_diffrn_reflns_av_unetI/netI 0.1185
_diffrn_reflns_Laue_measured_fraction_full 0.998
_diffrn_reflns_Laue_measured_fraction_max 0.998
_diffrn_reflns_limit_h_max 20
_diffrn_reflns_limit_h_min -11
_diffrn_reflns_limit_k_max 12
_diffrn_reflns_limit_k_min -25
_diffrn_reflns_limit_l_max 20
_diffrn_reflns_limit_l_min -20
_diffrn_reflns_number 12645
_diffrn_reflns_point_group_measured_fraction_full 0.998
_diffrn_reflns_point_group_measured_fraction_max 0.998
_diffrn_reflns_theta_full 25.050
_diffrn_reflns_theta_max 25.050
_diffrn_reflns_theta_min 3.255
_diffrn_source 'fine-focus sealed tube'
_exptl_absorpt_coefficient_mu 1.057
_exptl_absorpt_correction_T_max 0.793
_exptl_absorpt_correction_T_min 0.756
_exptl_absorpt_correction_type multi-scan
_exptl_absorpt_process_details SADABS
_exptl_crystal_colour colourless
_exptl_crystal_density_diffrn 1.559
_exptl_crystal_description block
_exptl_crystal_F_000 3024
_exptl_crystal_size_max 0.280
_exptl_crystal_size_mid 0.240
_exptl_crystal_size_min 0.230
_exptl_transmission_factor_max 0.784
_exptl_transmission_factor_min 0.751
_refine_diff_density_max 0.802
_refine_diff_density_min -0.673
_refine_diff_density_rms 0.117
_refine_ls_extinction_method none
_refine_ls_goodness_of_fit_ref 0.957
_refine_ls_hydrogen_treatment constr
_refine_ls_matrix_type full
_refine_ls_number_parameters 402
_refine_ls_number_reflns 5705
_refine_ls_number_restraints 0
_refine_ls_restrained_S_all 0.957
_refine_ls_R_factor_all 0.1004
_refine_ls_R_factor_gt 0.0583
_refine_ls_shift/su_max 0.001
_refine_ls_shift/su_mean 0.000
_refine_ls_structure_factor_coef Fsqd
_refine_ls_weighting_details 'w=1/[\s^2^(Fo^2^)+(0.0481P)^2^] where P=(Fo^2^+2Fc^2^)/3'
_refine_ls_weighting_scheme calc
_refine_ls_wR_factor_gt 0.1184
_refine_ls_wR_factor_ref 0.1438
_reflns_Friedel_coverage 0.000
_reflns_number_gt 3464
_reflns_number_total 5705
_reflns_threshold_expression 'I > 2\s(I)'
_cod_data_source_file c8dt02467g2.cif
_cod_data_source_block 330-8Cd
_cod_original_cell_volume 6443.0(4)
_cod_original_sg_symbol_H-M 'C 2/c'
_cod_database_code 7702219
_shelx_shelxl_version_number 2014/7
_shelx_space_group_comment
;
The symmetry employed for this shelxl refinement is uniquely defined
by the following loop, which should always be used as a source of
symmetry information in preference to the above space-group names.
They are only intended as comments.
;
_shelx_estimated_absorpt_t_min 0.756
_shelx_estimated_absorpt_t_max 0.793

loop_
_space_group_symop_operation_xyz
'x, y, z'
'-x, y, -z+1/2'
'x+1/2, y+1/2, z'
'-x+1/2, y+1/2, -z+1/2'
'-x, -y, -z'
'x, -y, z-1/2'
'-x+1/2, -y+1/2, -z'
'x+1/2, -y+1/2, z-1/2'

loop_
_atom_site_label
_atom_site_type_symbol
_atom_site_fract_x
_atom_site_fract_y
_atom_site_fract_z
_atom_site_U_iso_or_equiv
_atom_site_adp_type
_atom_site_occupancy
_atom_site_site_symmetry_order
_atom_site_calc_flag
_atom_site_refinement_flags_posn
_atom_site_refinement_flags_adp
_atom_site_refinement_flags_occupancy
Cd1 Cd 0.5000 0.38502(3) 0.2500 0.0360(2) Uani 1 2 d S T P
Cd2 Cd 0.28525(3) 0.28650(2) 0.21782(3) 0.03782(19) Uani 1 1 d . . .
N1 N 0.5685(4) 0.4768(3) 0.2136(4) 0.0526(18) Uani 1 1 d . . .
N2 N 0.3450(3) 0.2131(3) 0.1439(3) 0.0441(16) Uani 1 1 d . . .
N3 N 0.1931(4) 0.2467(3) 0.1242(4) 0.0503(17) Uani 1 1 d . . .
O1 O 0.3708(3) 0.3683(2) 0.1833(3) 0.0481(13) Uani 1 1 d . . .
O2 O 0.2445(3) 0.3831(2) 0.1550(3) 0.0569(15) Uani 1 1 d . . .
O3 O 0.3900(4) 0.6080(2) -0.0249(3) 0.086(2) Uani 1 1 d . . .
O4 O 0.3912(3) 0.7321(2) -0.1940(3) 0.0482(13) Uani 1 1 d . . .
O5 O 0.4615(3) 0.6548(2) -0.1435(3) 0.0469(13) Uani 1 1 d . . .
O6 O 0.2866(3) 0.8138(2) 0.1768(3) 0.0603(16) Uani 1 1 d . . .
O7 O 0.2784(3) 0.7144(3) 0.1991(3) 0.0615(16) Uani 1 1 d . . .
O8 O 0.1608(6) 0.6123(4) 0.1806(6) 0.188(5) Uani 1 1 d . . .
H1W H 0.2089 0.6414 0.1852 0.225 Uiso 1 1 d R U .
H2W H 0.1573 0.5834 0.2032 0.225 Uiso 1 1 d R U .
O9 O 0.3520(10) 0.9325(6) 0.1384(9) 0.327(9) Uani 1 1 d . . .
H3W H 0.3327 0.8976 0.1497 0.393 Uiso 1 1 d R U .
H4W H 0.3731 0.9394 0.0963 0.393 Uiso 1 1 d R U .
O10 O 0.4073(10) 0.9395(11) 0.3345(15) 0.54(2) Uani 1 1 d . . .
H5W H 0.3890 0.9129 0.3025 0.648 Uiso 1 1 d R U .
H6W H 0.4227 0.9570 0.3041 0.648 Uiso 1 1 d R U .
C1 C 0.3155(5) 0.4005(3) 0.1516(4) 0.0418(19) Uani 1 1 d . . .
C2 C 0.3334(4) 0.4563(3) 0.1079(4) 0.0403(18) Uani 1 1 d . . .
C3 C 0.4115(5) 0.4722(4) 0.0943(4) 0.053(2) Uani 1 1 d . . .
H3 H 0.4526 0.4471 0.1126 0.064 Uiso 1 1 calc R U .
C4 C 0.4272(6) 0.5250(4) 0.0539(5) 0.066(3) Uani 1 1 d . . .
H4 H 0.4790 0.5371 0.0482 0.079 Uiso 1 1 calc R U .
C5 C 0.3678(6) 0.5591(3) 0.0226(5) 0.057(2) Uani 1 1 d . . .
C6 C 0.2930(5) 0.5441(4) 0.0330(5) 0.068(3) Uani 1 1 d . . .
H6 H 0.2527 0.5679 0.0106 0.082 Uiso 1 1 calc R U .
C7 C 0.2749(5) 0.4933(4) 0.0768(5) 0.064(3) Uani 1 1 d . . .
H7 H 0.2226 0.4842 0.0853 0.077 Uiso 1 1 calc R U .
C8 C 0.3756(4) 0.6685(3) -0.0058(4) 0.046(2) Uani 1 1 d . . .
C9 C 0.3842(4) 0.7130(3) -0.0611(4) 0.0319(16) Uani 1 1 d . . .
C10 C 0.4138(4) 0.6986(3) -0.1396(4) 0.0354(17) Uani 1 1 d . . .
C11 C 0.3680(4) 0.7739(3) -0.0425(4) 0.0433(19) Uani 1 1 d . . .
H11 H 0.3744 0.8051 -0.0781 0.052 Uiso 1 1 calc R U .
C12 C 0.3424(4) 0.7884(3) 0.0289(4) 0.0444(19) Uani 1 1 d . . .
H12 H 0.3317 0.8294 0.0404 0.053 Uiso 1 1 calc R U .
C13 C 0.3325(4) 0.7442(3) 0.0827(4) 0.0368(17) Uani 1 1 d . . .
C14 C 0.2983(4) 0.7583(4) 0.1587(4) 0.049(2) Uani 1 1 d . . .
C15 C 0.3492(4) 0.6833(3) 0.0651(4) 0.047(2) Uani 1 1 d . . .
H15 H 0.3426 0.6523 0.1011 0.056 Uiso 1 1 calc R U .
C16 C 0.5415(6) 0.5316(4) 0.2354(5) 0.074(3) Uani 1 1 d . . .
C17 C 0.5860(10) 0.5848(5) 0.2321(7) 0.110(5) Uani 1 1 d . . .
H17 H 0.5671 0.6224 0.2493 0.133 Uiso 1 1 calc R U .
C18 C 0.6564(11) 0.5807(6) 0.2034(8) 0.129(6) Uani 1 1 d . . .
H18 H 0.6852 0.6168 0.1980 0.155 Uiso 1 1 calc R U .
C19 C 0.6891(8) 0.5259(7) 0.1813(7) 0.116(5) Uani 1 1 d . . .
H19 H 0.7398 0.5233 0.1642 0.139 Uiso 1 1 calc R U .
C20 C 0.6400(6) 0.4744(4) 0.1866(5) 0.071(3) Uani 1 1 d . . .
H20 H 0.6584 0.4363 0.1705 0.086 Uiso 1 1 calc R U .
C21 C 0.4200(4) 0.1965(4) 0.1564(5) 0.061(2) Uani 1 1 d . . .
H21 H 0.4501 0.2163 0.1948 0.073 Uiso 1 1 calc R U .
C22 C 0.4540(5) 0.1515(5) 0.1151(6) 0.084(3) Uani 1 1 d . . .
H22 H 0.5066 0.1409 0.1243 0.101 Uiso 1 1 calc R U .
C23 C 0.4086(7) 0.1225(5) 0.0598(7) 0.113(5) Uani 1 1 d . . .
H23 H 0.4300 0.0909 0.0314 0.136 Uiso 1 1 calc R U .
C24 C 0.3332(5) 0.1391(4) 0.0461(6) 0.079(3) Uani 1 1 d . . .
H24 H 0.3030 0.1197 0.0073 0.095 Uiso 1 1 calc R U .
C25 C 0.3003(4) 0.1846(4) 0.0891(4) 0.047(2) Uani 1 1 d . . .
C26 C 0.2177(4) 0.2024(3) 0.0786(4) 0.0408(18) Uani 1 1 d . . .
C27 C 0.1650(5) 0.1764(4) 0.0242(5) 0.064(3) Uani 1 1 d . . .
H27 H 0.1819 0.1459 -0.0085 0.077 Uiso 1 1 calc R U .
C28 C 0.0885(6) 0.1957(5) 0.0188(6) 0.083(3) Uani 1 1 d . . .
H28 H 0.0535 0.1782 -0.0175 0.100 Uiso 1 1 calc R U .
C29 C 0.0633(5) 0.2408(5) 0.0666(6) 0.086(3) Uani 1 1 d . . .
H29 H 0.0115 0.2546 0.0641 0.103 Uiso 1 1 calc R U .
C30 C 0.1185(6) 0.2647(5) 0.1185(6) 0.080(3) Uani 1 1 d . . .
H30 H 0.1025 0.2953 0.1516 0.096 Uiso 1 1 calc R U .

loop_
_atom_site_aniso_label
_atom_site_aniso_U_11
_atom_site_aniso_U_22
_atom_site_aniso_U_33
_atom_site_aniso_U_23
_atom_site_aniso_U_13
_atom_site_aniso_U_12
Cd1 0.0475(5) 0.0335(4) 0.0279(4) 0.000 0.0104(3) 0.000
Cd2 0.0479(3) 0.0397(3) 0.0264(3) -0.0010(2) 0.0064(2) -0.0095(3)
N1 0.081(5) 0.038(4) 0.038(4) 0.006(3) -0.005(4) -0.013(4)
N2 0.040(4) 0.055(4) 0.038(4) -0.006(3) 0.007(3) -0.011(3)
N3 0.052(4) 0.054(4) 0.043(4) -0.008(3) -0.006(3) -0.005(4)
O1 0.061(3) 0.037(3) 0.046(3) 0.007(3) -0.002(3) -0.005(3)
O2 0.052(3) 0.049(3) 0.070(4) 0.006(3) 0.007(3) -0.012(3)
O3 0.166(7) 0.039(3) 0.059(4) 0.007(3) 0.059(4) 0.015(4)
O4 0.057(3) 0.061(3) 0.026(3) 0.002(3) -0.003(2) -0.003(3)
O5 0.066(3) 0.049(3) 0.028(3) -0.003(2) 0.015(2) 0.010(3)
O6 0.076(4) 0.056(4) 0.052(4) -0.019(3) 0.029(3) -0.003(3)
O7 0.081(4) 0.067(4) 0.039(3) 0.004(3) 0.023(3) 0.024(3)
O8 0.170(10) 0.163(9) 0.229(12) 0.118(8) -0.007(8) -0.026(7)
O9 0.49(3) 0.200(13) 0.29(2) -0.068(13) 0.015(18) -0.109(16)
O10 0.222(17) 0.69(4) 0.73(5) -0.40(4) 0.25(2) -0.14(2)
C1 0.065(5) 0.037(4) 0.023(4) 0.001(3) 0.006(4) -0.006(4)
C2 0.055(5) 0.038(4) 0.028(4) 0.009(3) 0.005(3) 0.003(4)
C3 0.072(6) 0.057(5) 0.031(4) 0.022(4) 0.004(4) -0.005(5)
C4 0.081(7) 0.056(6) 0.061(6) 0.010(5) 0.025(5) -0.016(5)
C5 0.092(7) 0.036(4) 0.045(5) 0.013(4) 0.030(5) 0.014(5)
C6 0.074(6) 0.063(6) 0.069(7) 0.026(5) 0.014(5) 0.021(5)
C7 0.059(6) 0.057(5) 0.077(7) 0.023(5) 0.012(5) 0.012(5)
C8 0.062(5) 0.034(4) 0.043(5) 0.000(4) 0.020(4) 0.012(4)
C9 0.029(4) 0.043(4) 0.023(4) 0.004(3) 0.002(3) -0.002(3)
C10 0.043(4) 0.041(4) 0.023(4) 0.006(3) -0.001(3) -0.004(4)
C11 0.053(5) 0.039(4) 0.038(5) 0.006(4) 0.012(4) 0.005(4)
C12 0.046(4) 0.038(4) 0.050(5) -0.013(4) 0.003(4) 0.000(4)
C13 0.030(4) 0.052(5) 0.029(4) -0.002(4) 0.003(3) 0.009(4)
C14 0.046(5) 0.070(6) 0.032(5) -0.010(5) 0.011(4) 0.002(5)
C15 0.067(5) 0.042(4) 0.033(4) 0.012(4) 0.011(4) 0.011(4)
C16 0.120(9) 0.050(5) 0.051(6) 0.011(5) -0.008(6) -0.008(6)
C17 0.205(16) 0.049(6) 0.076(9) 0.006(6) -0.003(9) -0.052(9)
C18 0.211(19) 0.083(9) 0.093(11) 0.034(9) 0.007(11) -0.069(12)
C19 0.121(10) 0.122(11) 0.103(10) 0.041(9) -0.001(8) -0.061(10)
C20 0.089(7) 0.068(6) 0.057(6) 0.012(5) 0.002(5) -0.022(6)
C21 0.034(4) 0.089(7) 0.059(6) -0.029(5) 0.002(4) 0.000(5)
C22 0.049(6) 0.116(9) 0.087(8) -0.023(7) 0.011(5) 0.014(6)
C23 0.082(8) 0.134(11) 0.124(11) -0.091(9) 0.001(7) 0.014(8)
C24 0.056(6) 0.090(7) 0.091(8) -0.045(6) 0.001(5) -0.001(6)
C25 0.045(5) 0.051(5) 0.044(5) -0.017(4) 0.010(4) -0.009(4)
C26 0.049(5) 0.048(5) 0.025(4) -0.004(4) -0.003(3) -0.013(4)
C27 0.064(6) 0.069(6) 0.060(6) -0.029(5) -0.003(4) -0.016(5)
C28 0.053(6) 0.114(9) 0.081(8) -0.010(7) -0.021(5) -0.017(6)
C29 0.045(6) 0.124(10) 0.088(8) -0.016(7) -0.010(5) 0.003(6)
C30 0.067(7) 0.091(8) 0.080(8) -0.030(6) -0.003(5) 0.013(6)

loop_
_atom_type_symbol
_atom_type_description
_atom_type_scat_dispersion_real
_atom_type_scat_dispersion_imag
_atom_type_scat_source
C C 0.0033 0.0016 'International Tables Vol C Tables 4.2.6.8 and 6.1.1.4'
H H 0.0000 0.0000 'International Tables Vol C Tables 4.2.6.8 and 6.1.1.4'
N N 0.0061 0.0033 'International Tables Vol C Tables 4.2.6.8 and 6.1.1.4'
O O 0.0106 0.0060 'International Tables Vol C Tables 4.2.6.8 and 6.1.1.4'
Cd Cd -0.8075 1.2024 'International Tables Vol C Tables 4.2.6.8 and 6.1.1.4'

loop_
_geom_angle_atom_site_label_1
_geom_angle_atom_site_label_2
_geom_angle_atom_site_label_3
_geom_angle
_geom_angle_site_symmetry_1
_geom_angle_site_symmetry_3
O5 Cd1 O5 133.7(3) 5_665 6_566
O5 Cd1 N1 136.2(2) 5_665 2_655
O5 Cd1 N1 85.8(2) 6_566 2_655
O5 Cd1 N1 85.8(2) 5_665 .
O5 Cd1 N1 136.2(2) 6_566 .
N1 Cd1 N1 68.7(3) 2_655 .
O5 Cd1 O1 80.49(18) 5_665 .
O5 Cd1 O1 92.85(17) 6_566 .
N1 Cd1 O1 79.3(2) 2_655 .
N1 Cd1 O1 115.3(2) . .
O5 Cd1 O1 92.85(17) 5_665 2_655
O5 Cd1 O1 80.49(18) 6_566 2_655
N1 Cd1 O1 115.3(2) 2_655 2_655
N1 Cd1 O1 79.3(2) . 2_655
O1 Cd1 O1 163.1(2) . 2_655
N2 Cd2 O6 151.11(19) . 4_545
N2 Cd2 O4 84.66(19) . 6_566
O6 Cd2 O4 86.43(18) 4_545 6_566
N2 Cd2 N3 70.0(2) . .
O6 Cd2 N3 106.5(2) 4_545 .
O4 Cd2 N3 148.4(2) 6_566 .
N2 Cd2 O1 94.25(19) . .
O6 Cd2 O1 111.29(18) 4_545 .
O4 Cd2 O1 80.56(18) 6_566 .
N3 Cd2 O1 118.8(2) . .
N2 Cd2 O7 96.8(2) . 4_545
O6 Cd2 O7 54.66(17) 4_545 4_545
O4 Cd2 O7 81.17(18) 6_566 4_545
N3 Cd2 O7 83.3(2) . 4_545
O1 Cd2 O7 157.63(18) . 4_545
N2 Cd2 O2 117.1(2) . .
O6 Cd2 O2 89.61(18) 4_545 .
O4 Cd2 O2 129.28(18) 6_566 .
N3 Cd2 O2 80.5(2) . .
O1 Cd2 O2 54.26(17) . .
O7 Cd2 O2 133.99(19) 4_545 .
C20 N1 C16 118.2(8) . .
C20 N1 Cd1 121.8(6) . .
C16 N1 Cd1 118.5(6) . .
C21 N2 C25 119.8(6) . .
C21 N2 Cd2 122.4(5) . .
C25 N2 Cd2 117.7(5) . .
C30 N3 C26 119.6(7) . .
C30 N3 Cd2 122.9(6) . .
C26 N3 Cd2 117.4(5) . .
C1 O1 Cd2 94.0(4) . .
C1 O1 Cd1 138.4(5) . .
Cd2 O1 Cd1 121.9(2) . .
C1 O2 Cd2 91.4(4) . .
C8 O3 C5 120.8(6) . .
C10 O4 Cd2 127.1(4) . 6_565
C10 O5 Cd1 124.5(4) . 5_665
C14 O6 Cd2 93.1(4) . 4
C14 O7 Cd2 89.7(4) . 4
H1W O8 H2W 123.6 . .
H3W O9 H4W 123.0 . .
H5W O10 H6W 90.1 . .
O2 C1 O1 120.1(6) . .
O2 C1 C2 119.4(7) . .
O1 C1 C2 120.5(7) . .
C7 C2 C3 117.7(7) . .
C7 C2 C1 121.4(7) . .
C3 C2 C1 120.9(7) . .
C4 C3 C2 120.0(8) . .
C4 C3 H3 120.0 . .
C2 C3 H3 120.0 . .
C5 C4 C3 120.2(8) . .
C5 C4 H4 119.9 . .
C3 C4 H4 119.9 . .
C6 C5 C4 120.8(7) . .
C6 C5 O3 123.3(9) . .
C4 C5 O3 115.7(8) . .
C5 C6 C7 120.6(8) . .
C5 C6 H6 119.7 . .
C7 C6 H6 119.7 . .
C2 C7 C6 120.4(8) . .
C2 C7 H7 119.8 . .
C6 C7 H7 119.8 . .
O3 C8 C9 117.8(6) . .
O3 C8 C15 120.6(6) . .
C9 C8 C15 121.5(6) . .
C8 C9 C11 117.9(6) . .
C8 C9 C10 123.0(6) . .
C11 C9 C10 119.1(6) . .
O4 C10 O5 125.1(6) . .
O4 C10 C9 118.1(6) . .
O5 C10 C9 116.7(6) . .
C12 C11 C9 120.2(7) . .
C12 C11 H11 119.9 . .
C9 C11 H11 119.9 . .
C13 C12 C11 121.7(7) . .
C13 C12 H12 119.1 . .
C11 C12 H12 119.1 . .
C12 C13 C15 118.7(6) . .
C12 C13 C14 122.5(7) . .
C15 C13 C14 118.7(7) . .
O7 C14 O6 122.2(7) . .
O7 C14 C13 118.5(7) . .
O6 C14 C13 119.1(7) . .
O7 C14 Cd2 63.1(4) . 4
O6 C14 Cd2 59.4(3) . 4
C13 C14 Cd2 170.8(5) . 4
C8 C15 C13 120.0(6) . .
C8 C15 H15 120.0 . .
C13 C15 H15 120.0 . .
N1 C16 C17 122.0(10) . .
N1 C16 C16 115.8(6) . 2_655
C17 C16 C16 122.2(8) . 2_655
C18 C17 C16 117.9(13) . .
C18 C17 H17 121.0 . .
C16 C17 H17 121.0 . .
C17 C18 C19 123.6(13) . .
C17 C18 H18 118.2 . .
C19 C18 H18 118.2 . .
C18 C19 C20 114.6(13) . .
C18 C19 H19 122.7 . .
C20 C19 H19 122.7 . .
N1 C20 C19 123.6(10) . .
N1 C20 H20 118.2 . .
C19 C20 H20 118.2 . .
N2 C21 C22 122.3(8) . .
N2 C21 H21 118.8 . .
C22 C21 H21 118.8 . .
C23 C22 C21 117.8(9) . .
C23 C22 H22 121.1 . .
C21 C22 H22 121.1 . .
C24 C23 C22 120.6(9) . .
C24 C23 H23 119.7 . .
C22 C23 H23 119.7 . .
C23 C24 C25 120.2(9) . .
C23 C24 H24 119.9 . .
C25 C24 H24 119.9 . .
N2 C25 C24 119.2(7) . .
N2 C25 C26 118.5(6) . .
C24 C25 C26 122.3(7) . .
N3 C26 C27 119.4(7) . .
N3 C26 C25 116.3(6) . .
C27 C26 C25 124.3(7) . .
C28 C27 C26 120.2(8) . .
C28 C27 H27 119.9 . .
C26 C27 H27 119.9 . .
C29 C28 C27 120.1(9) . .
C29 C28 H28 120.0 . .
C27 C28 H28 120.0 . .
C28 C29 C30 116.6(9) . .
C28 C29 H29 121.7 . .
C30 C29 H29 121.7 . .
N3 C30 C29 124.0(9) . .
N3 C30 H30 118.0 . .
C29 C30 H30 118.0 . .

loop_
_geom_bond_atom_site_label_1
_geom_bond_atom_site_label_2
_geom_bond_distance
_geom_bond_site_symmetry_2
Cd1 O5 2.187(4) 5_665
Cd1 O5 2.187(4) 6_566
Cd1 N1 2.404(6) 2_655
Cd1 N1 2.404(6) .
Cd1 O1 2.466(5) .
Cd1 O1 2.466(5) 2_655
Cd2 N2 2.316(6) .
Cd2 O6 2.344(5) 4_545
Cd2 O4 2.350(5) 6_566
Cd2 N3 2.374(6) .
Cd2 O1 2.387(5) .
Cd2 O7 2.426(5) 4_545
Cd2 O2 2.444(5) .
N1 C20 1.328(10) .
N1 C16 1.332(10) .
N2 C21 1.333(9) .
N2 C25 1.345(9) .
N3 C30 1.327(10) .
N3 C26 1.329(9) .
O1 C1 1.275(8) .
O2 C1 1.269(8) .
O3 C8 1.375(8) .
O3 C5 1.409(8) .
O4 C10 1.244(8) .
O4 Cd2 2.350(5) 6_565
O5 C10 1.252(8) .
O5 Cd1 2.187(4) 5_665
O6 C14 1.259(9) .
O6 Cd2 2.344(5) 4
O7 C14 1.243(9) .
O7 Cd2 2.426(5) 4
O8 H1W 1.0336 .
O8 H2W 0.7434 .
O9 H3W 0.8501 .
O9 H4W 0.8500 .
O10 H5W 0.8500 .
O10 H6W 0.7141 .
C1 C2 1.470(9) .
C2 C7 1.368(10) .
C2 C3 1.405(10) .
C3 C4 1.375(9) .
C3 H3 0.9300 .
C4 C5 1.346(11) .
C4 H4 0.9300 .
C5 C6 1.335(11) .
C6 C7 1.383(10) .
C6 H6 0.9300 .
C7 H7 0.9300 .
C8 C9 1.378(9) .
C8 C15 1.382(9) .
C9 C11 1.387(9) .
C9 C10 1.522(9) .
C11 C12 1.382(9) .
C11 H11 0.9300 .
C12 C13 1.358(9) .
C12 H12 0.9300 .
C13 C15 1.385(9) .
C13 C14 1.512(9) .
C14 Cd2 2.720(7) 4
C15 H15 0.9300 .
C16 C17 1.380(12) .
C16 C16 1.527(19) 2_655
C17 C18 1.326(17) .
C17 H17 0.9300 .
C18 C19 1.371(17) .
C18 H18 0.9300 .
C19 C20 1.399(13) .
C19 H19 0.9300 .
C20 H20 0.9300 .
C21 C22 1.359(11) .
C21 H21 0.9300 .
C22 C23 1.362(12) .
C22 H22 0.9300 .
C23 C24 1.342(12) .
C23 H23 0.9300 .
C24 C25 1.376(10) .
C24 H24 0.9300 .
C25 C26 1.461(10) .
C26 C27 1.394(10) .
C27 C28 1.366(11) .
C27 H27 0.9300 .
C28 C29 1.368(13) .
C28 H28 0.9300 .
C29 C30 1.375(12) .
C29 H29 0.9300 .
C30 H30 0.9300 .

loop_
_geom_hbond_atom_site_label_D
_geom_hbond_atom_site_label_H
_geom_hbond_atom_site_label_A
_geom_hbond_distance_DH
_geom_hbond_distance_HA
_geom_hbond_distance_DA
_geom_hbond_angle_DHA
_geom_hbond_site_symmetry_A
C21 H21 O4 0.93 2.50 3.104(9) 122.8 6_566
O9 H3W O6 0.85 2.04 2.889(14) 179.8 .
O8 H1W O7 1.03 1.98 2.985(11) 164.1 .
C21 H21 O4 0.93 2.50 3.104(9) 122.8 6_566
O9 H3W O6 0.85 2.04 2.889(14) 179.8 .
O8 H1W O7 1.03 1.98 2.985(11) 164.1 .
C21 H21 O4 0.93 2.50 3.104(9) 122.8 6_566
O9 H3W O6 0.85 2.04 2.889(14) 179.8 .
O8 H1W O7 1.03 1.98 2.985(11) 164.1 .
O8 H1W O7 1.03 1.98 2.985(11) 164.1 .
O9 H3W O6 0.85 2.04 2.889(14) 179.8 .
C21 H21 O4 0.93 2.50 3.104(9) 122.8 6_566
O8 H1W O7 1.03 1.98 2.985(11) 164.1 .
O9 H3W O6 0.85 2.04 2.889(14) 179.8 .
C21 H21 O4 0.93 2.50 3.104(9) 122.8 6_566

loop_
_geom_torsion_atom_site_label_1
_geom_torsion_atom_site_label_2
_geom_torsion_atom_site_label_3
_geom_torsion_atom_site_label_4
_geom_torsion
_geom_torsion_site_symmetry_1
_geom_torsion_site_symmetry_4
Cd2 O2 C1 O1 -5.2(7) . .
Cd2 O2 C1 C2 171.8(6) . .
Cd2 O1 C1 O2 5.4(7) . .
Cd1 O1 C1 O2 -145.8(5) . .
Cd2 O1 C1 C2 -171.6(6) . .
Cd1 O1 C1 C2 37.3(10) . .
O2 C1 C2 C7 6.4(11) . .
O1 C1 C2 C7 -176.6(7) . .
O2 C1 C2 C3 -171.3(7) . .
O1 C1 C2 C3 5.7(11) . .
C7 C2 C3 C4 2.8(12) . .
C1 C2 C3 C4 -179.3(7) . .
C2 C3 C4 C5 -4.8(13) . .
C3 C4 C5 C6 3.0(13) . .
C3 C4 C5 O3 -172.8(7) . .
C8 O3 C5 C6 68.3(12) . .
C8 O3 C5 C4 -116.0(9) . .
C4 C5 C6 C7 0.6(14) . .
O3 C5 C6 C7 176.1(8) . .
C3 C2 C7 C6 0.7(12) . .
C1 C2 C7 C6 -177.1(8) . .
C5 C6 C7 C2 -2.5(14) . .
C5 O3 C8 C9 -167.4(8) . .
C5 O3 C8 C15 9.1(13) . .
O3 C8 C9 C11 178.6(7) . .
C15 C8 C9 C11 2.2(11) . .
O3 C8 C9 C10 -4.2(11) . .
C15 C8 C9 C10 179.4(7) . .
Cd2 O4 C10 O5 87.0(8) 6_565 .
Cd2 O4 C10 C9 -95.4(7) 6_565 .
Cd1 O5 C10 O4 -12.1(10) 5_665 .
Cd1 O5 C10 C9 170.4(4) 5_665 .
C8 C9 C10 O4 151.4(7) . .
C11 C9 C10 O4 -31.4(9) . .
C8 C9 C10 O5 -30.9(10) . .
C11 C9 C10 O5 146.3(7) . .
C8 C9 C11 C12 -1.5(11) . .
C10 C9 C11 C12 -178.8(6) . .
C9 C11 C12 C13 0.2(11) . .
C11 C12 C13 C15 0.5(11) . .
C11 C12 C13 C14 -174.9(7) . .
Cd2 O7 C14 O6 5.9(8) 4 .
Cd2 O7 C14 C13 -169.8(6) 4 .
Cd2 O6 C14 O7 -6.1(9) 4 .
Cd2 O6 C14 C13 169.5(6) 4 .
C12 C13 C14 O7 167.7(7) . .
C15 C13 C14 O7 -7.7(11) . .
C12 C13 C14 O6 -8.2(11) . .
C15 C13 C14 O6 176.4(7) . .
O3 C8 C15 C13 -177.9(7) . .
C9 C8 C15 C13 -1.6(12) . .
C12 C13 C15 C8 0.2(11) . .
C14 C13 C15 C8 175.8(7) . .
C20 N1 C16 C17 -1.1(14) . .
Cd1 N1 C16 C17 165.3(8) . .
C20 N1 C16 C16 179.0(9) . 2_655
Cd1 N1 C16 C16 -14.5(13) . 2_655
N1 C16 C17 C18 2.5(18) . .
C16 C16 C17 C18 -177.7(13) 2_655 .
C16 C17 C18 C19 -4(2) . .
C17 C18 C19 C20 4(2) . .
C16 N1 C20 C19 1.3(14) . .
Cd1 N1 C20 C19 -164.7(8) . .
C18 C19 C20 N1 -2.6(17) . .
C25 N2 C21 C22 0.5(13) . .
Cd2 N2 C21 C22 177.1(7) . .
N2 C21 C22 C23 -0.8(16) . .
C21 C22 C23 C24 1.4(19) . .
C22 C23 C24 C25 -1.7(19) . .
C21 N2 C25 C24 -0.8(12) . .
Cd2 N2 C25 C24 -177.5(7) . .
C21 N2 C25 C26 177.9(7) . .
Cd2 N2 C25 C26 1.2(9) . .
C23 C24 C25 N2 1.3(15) . .
C23 C24 C25 C26 -177.3(10) . .
C30 N3 C26 C27 1.4(12) . .
Cd2 N3 C26 C27 178.2(6) . .
C30 N3 C26 C25 -179.2(8) . .
Cd2 N3 C26 C25 -2.4(9) . .
N2 C25 C26 N3 0.9(11) . .
C24 C25 C26 N3 179.5(8) . .
N2 C25 C26 C27 -179.7(7) . .
C24 C25 C26 C27 -1.1(13) . .
N3 C26 C27 C28 -1.0(13) . .
C25 C26 C27 C28 179.6(8) . .
C26 C27 C28 C29 0.2(16) . .
C27 C28 C29 C30 0.2(17) . .
C26 N3 C30 C29 -1.0(15) . .
Cd2 N3 C30 C29 -177.6(8) . .
C28 C29 C30 N3 0.2(17) . .
